data_7707862
loop_
_publ_author_name
'Basak, Dipmalya'
'Smythe, Lucy'
'Herchel, Radovan'
'Murrie, Mark'
'Nemec, Ivan'
'Ray, Debashis'

_publ_section_title
;
 From tetranuclear to pentanuclear [Co-Ln] (Ln = Gd, Tb, Dy, Ho) complexes
 across the lanthanide series: effect of varying sequence of ligand
 addition.
;
_journal_issue 34
_journal_name_full 'Dalton transactions (Cambridge, England : 2003)'
_journal_page_first 11861
_journal_page_last 11877
_journal_paper_doi 10.1039/d1dt02038b
_journal_volume 50
_journal_year 2021
_chemical_formula_moiety 'C52 H88 Co2 N4 O20 Tb2, 2(C H4 O), 10(H2 O)'
_chemical_formula_sum 'C54 H116 Co2 N4 O32 Tb2'
_chemical_formula_weight 1769.23
_space_group_crystal_system triclinic
_space_group_IT_number 2
_space_group_name_Hall '-P 1'
_space_group_name_H-M_alt 'P -1'
_atom_sites_solution_hydrogens mixed
_audit_creation_method SHELXL-2014/7
_audit_update_record
;
2021-06-15 deposited with the CCDC.	2021-07-21 downloaded from the CCDC.
;
_cell_angle_alpha 106.50(2)
_cell_angle_beta 99.44(3)
_cell_angle_gamma 101.78(2)
_cell_formula_units_Z 1
_cell_length_a 9.070(7)
_cell_length_b 14.082(10)
_cell_length_c 15.886(13)
_cell_measurement_reflns_used 14501
_cell_measurement_temperature 100(2)
_cell_measurement_theta_max 25.399
_cell_measurement_theta_min 2.976
_cell_volume 1850(2)
_computing_cell_refinement 'Bruker SMART'
_computing_data_collection 'Bruker SMART'
_computing_data_reduction 'Bruker SAINT'
_computing_molecular_graphics Diamond
_computing_publication_material 'SHELXL-2014/7 (Sheldrick, 2014)'
_computing_structure_refinement 'SHELXL-2014/7 (Sheldrick, 2014)'
_computing_structure_solution 'SHELXS-2014/7 (Sheldrick, 2014)'
_diffrn_ambient_temperature 100(2)
_diffrn_measured_fraction_theta_full 0.979
_diffrn_measured_fraction_theta_max 0.952
_diffrn_measurement_device_type 'CCD area detector'
_diffrn_measurement_method 'phi and omega scans'
_diffrn_radiation_type MoK\a
_diffrn_radiation_wavelength 0.71073
_diffrn_reflns_av_R_equivalents 0.0449
_diffrn_reflns_av_unetI/netI 0.0605
_diffrn_reflns_Laue_measured_fraction_full 0.979
_diffrn_reflns_Laue_measured_fraction_max 0.952
_diffrn_reflns_limit_h_max 10
_diffrn_reflns_limit_h_min -10
_diffrn_reflns_limit_k_max 16
_diffrn_reflns_limit_k_min -16
_diffrn_reflns_limit_l_max 18
_diffrn_reflns_limit_l_min -18
_diffrn_reflns_number 14501
_diffrn_reflns_point_group_measured_fraction_full 0.979
_diffrn_reflns_point_group_measured_fraction_max 0.952
_diffrn_reflns_theta_full 25.242
_diffrn_reflns_theta_max 25.399
_diffrn_reflns_theta_min 2.976
_diffrn_source 'fine-focus sealed tube'
_exptl_absorpt_coefficient_mu 2.411
_exptl_absorpt_correction_T_max 0.664
_exptl_absorpt_correction_T_min 0.594
_exptl_absorpt_correction_type multi-scan
_exptl_absorpt_process_details 'SADABS (Sheldrick, 1997)'
_exptl_crystal_colour Red
_exptl_crystal_density_diffrn 1.587
_exptl_crystal_description Block
_exptl_crystal_F_000 1824
_exptl_crystal_size_max 0.22
_exptl_crystal_size_mid 0.20
_exptl_crystal_size_min 0.17
_refine_diff_density_max 3.123
_refine_diff_density_min -2.426
_refine_diff_density_rms 0.215
_refine_ls_extinction_method none
_refine_ls_goodness_of_fit_ref 1.177
_refine_ls_hydrogen_treatment constr
_refine_ls_matrix_type full
_refine_ls_number_parameters 439
_refine_ls_number_reflns 6376
_refine_ls_number_restraints 0
_refine_ls_restrained_S_all 1.177
_refine_ls_R_factor_all 0.0916
_refine_ls_R_factor_gt 0.0758
_refine_ls_shift/su_max 0.001
_refine_ls_shift/su_mean 0.000
_refine_ls_structure_factor_coef Fsqd
_refine_ls_weighting_details 'w=1/[\s^2^(Fo^2^)+43.1871P] where P=(Fo^2^+2Fc^2^)/3'
_refine_ls_weighting_scheme calc
_refine_ls_wR_factor_gt 0.1684
_refine_ls_wR_factor_ref 0.1807
_reflns_Friedel_coverage 0.000
_reflns_number_gt 5466
_reflns_number_total 6376
_reflns_threshold_expression 'I > 2\s(I)'
_cod_data_source_file d1dt02038b2.cif
_cod_data_source_block Complex2
_cod_depositor_comments 'Adding full bibliography for 7707862--7707866.cif.'
_cod_database_code 7707862
_shelx_shelxl_version_number 2014/7
_shelx_space_group_comment
;
The symmetry employed for this shelxl refinement is uniquely defined
by the following loop, which should always be used as a source of
symmetry information in preference to the above space-group names.
They are only intended as comments.
;

loop_
_space_group_symop_operation_xyz
'x, y, z'
'-x, -y, -z'

loop_
_atom_site_label
_atom_site_type_symbol
_atom_site_fract_x
_atom_site_fract_y
_atom_site_fract_z
_atom_site_U_iso_or_equiv
_atom_site_adp_type
_atom_site_occupancy
_atom_site_site_symmetry_order
_atom_site_calc_flag
_atom_site_refinement_flags_posn
_atom_site_refinement_flags_adp
_atom_site_refinement_flags_occupancy
_atom_site_disorder_assembly
_atom_site_disorder_group
Tb1 Tb 0.49382(6) 0.56423(4) 0.42283(3) 0.02518(18) Uani 1 1 d . . . . .
Co1 Co 0.43429(15) 0.27580(11) 0.36606(9) 0.0232(3) Uani 1 1 d . . . . .
O7 O 0.4605(8) 0.4547(6) 0.2768(4) 0.0300(17) Uani 1 1 d . . . . .
O3 O 0.6488(7) 0.4562(6) 0.4638(4) 0.0226(15) Uani 1 1 d . . . . .
O4 O 0.3513(8) 0.3860(6) 0.4160(4) 0.0237(15) Uani 1 1 d . . . . .
O6 O 0.3798(8) 0.2834(6) 0.2471(4) 0.0279(16) Uani 1 1 d . . . . .
O5 O 0.4806(8) 0.2648(6) 0.4842(5) 0.0304(17) Uani 1 1 d . . . . .
O1W O 0.2400(8) 0.5655(6) 0.3542(5) 0.0312(17) Uani 1 1 d . . . . .
H1WA H 0.2235 0.5391 0.2958 0.047 Uiso 1 1 d R U . . .
H1WB H 0.2355 0.6287 0.3635 0.047 Uiso 1 1 d R U . . .
O8 O 0.7362(8) 0.6247(7) 0.3880(5) 0.0343(19) Uani 1 1 d . . . . .
O9 O 0.5419(8) 0.6658(6) 0.3197(4) 0.0306(17) Uani 1 1 d . . . . .
O1 O 0.5197(9) 0.1665(6) 0.3193(5) 0.0359(18) Uani 1 1 d . . . . .
N1 N 0.6261(9) 0.3696(6) 0.3942(5) 0.0223(18) Uani 1 1 d . . . . .
O2 O 0.4959(10) 0.0038(6) 0.1841(5) 0.042(2) Uani 1 1 d . . . . .
N2 N 0.2313(10) 0.1770(7) 0.3469(6) 0.029(2) Uani 1 1 d . . . . .
O2W O 0.0316(11) 0.6055(10) 0.4536(7) 0.067(3) Uani 1 1 d G . . . .
H2WA H -0.0551 0.6066 0.4215 0.101 Uiso 1 1 d G U . . .
H2WB H 0.0257 0.5406 0.4429 0.101 Uiso 1 1 d G U . . .
C9 C 0.1862(12) 0.3478(9) 0.3847(8) 0.032(2) Uani 1 1 d . . . . .
H9A H 0.1546 0.3494 0.3225 0.038 Uiso 1 1 calc R U . . .
H9B H 0.1364 0.3929 0.4239 0.038 Uiso 1 1 calc R U . . .
C1 C 0.6089(13) 0.1788(10) 0.2634(7) 0.034(3) Uani 1 1 d . . . . .
C22 C 0.6812(13) 0.6639(10) 0.3300(7) 0.033(3) Uani 1 1 d . . . . .
C11 C 0.3823(13) 0.1737(9) 0.4865(7) 0.033(3) Uani 1 1 d . . . . .
H11A H 0.3237 0.1929 0.5332 0.040 Uiso 1 1 calc R U . . .
H11B H 0.4480 0.1319 0.5056 0.040 Uiso 1 1 calc R U . . .
C8 C 0.7329(11) 0.3619(9) 0.3509(7) 0.029(2) Uani 1 1 d . . . . .
H8 H 0.8246 0.4167 0.3696 0.035 Uiso 1 1 calc R U . . .
C2 C 0.6007(13) 0.0913(10) 0.1903(7) 0.035(3) Uani 1 1 d . . . . .
C6 C 0.7186(12) 0.2727(9) 0.2747(7) 0.030(2) Uani 1 1 d . . . . .
C12 C 0.2673(17) 0.1073(12) 0.3983(10) 0.055(4) Uani 1 1 d . . . . .
H12A H 0.3126 0.0555 0.3631 0.066 Uiso 1 1 calc R U . . .
H12B H 0.1716 0.0711 0.4104 0.066 Uiso 1 1 calc R U . . .
C3 C 0.6904(14) 0.0992(10) 0.1279(7) 0.039(3) Uani 1 1 d . . . . .
H3 H 0.6802 0.0413 0.0767 0.046 Uiso 1 1 calc R U . . .
C18 C 0.3499(14) 0.3472(9) 0.1221(7) 0.035(3) Uani 1 1 d . . . . .
C4 C 0.7961(15) 0.1935(11) 0.1414(8) 0.044(3) Uani 1 1 d . . . . .
H4 H 0.8592 0.1986 0.0998 0.052 Uiso 1 1 calc R U . . .
C5 C 0.8086(14) 0.2775(10) 0.2134(8) 0.038(3) Uani 1 1 d . . . . .
H5 H 0.8807 0.3405 0.2215 0.046 Uiso 1 1 calc R U . . .
C13 C 0.1619(15) 0.1153(10) 0.2499(9) 0.050(4) Uani 1 1 d . . . . .
H13A H 0.2434 0.0894 0.2235 0.060 Uiso 1 1 calc R U . . .
H13B H 0.1299 0.1615 0.2181 0.060 Uiso 1 1 calc R U . . .
C7 C 0.4913(17) -0.0892(11) 0.1184(8) 0.049(3) Uani 1 1 d . . . . .
H7C H 0.4590 -0.0848 0.0579 0.073 Uiso 1 1 calc R U . . .
H7D H 0.4171 -0.1460 0.1255 0.073 Uiso 1 1 calc R U . . .
H7E H 0.5945 -0.1013 0.1262 0.073 Uiso 1 1 calc R U . . .
C10 C 0.1327(15) 0.2416(10) 0.3852(11) 0.051(4) Uani 1 1 d . . . . .
H10A H 0.0242 0.2113 0.3495 0.061 Uiso 1 1 calc R U . . .
H10B H 0.1351 0.2428 0.4481 0.061 Uiso 1 1 calc R U . . .
C14 C 0.0232(15) 0.0244(10) 0.2311(9) 0.047(3) Uani 1 1 d . . . . .
H14A H -0.0640 0.0491 0.2511 0.056 Uiso 1 1 calc R U . . .
H14B H 0.0507 -0.0209 0.2652 0.056 Uiso 1 1 calc R U . . .
C25 C 0.8595(19) 0.6284(18) 0.2318(11) 0.086(7) Uani 1 1 d . . . . .
H25A H 0.9249 0.6118 0.2781 0.129 Uiso 1 1 calc R U . . .
H25B H 0.9235 0.6554 0.1954 0.129 Uiso 1 1 calc R U . . .
H25C H 0.7798 0.5662 0.1927 0.129 Uiso 1 1 calc R U . . .
C20 C 0.1829(17) 0.3507(14) 0.1055(10) 0.063(4) Uani 1 1 d . . . . .
H20A H 0.1431 0.3387 0.0411 0.095 Uiso 1 1 calc R U . . .
H20B H 0.1757 0.4183 0.1410 0.095 Uiso 1 1 calc R U . . .
H20C H 0.1214 0.2974 0.1235 0.095 Uiso 1 1 calc R U . . .
C23 C 0.7828(16) 0.7080(13) 0.2765(9) 0.053(4) Uani 1 1 d . . . . .
C21 C 0.356(2) 0.2421(13) 0.0657(9) 0.068(5) Uani 1 1 d . . . . .
H21A H 0.2880 0.1890 0.0806 0.103 Uiso 1 1 calc R U . . .
H21B H 0.4630 0.2362 0.0785 0.103 Uiso 1 1 calc R U . . .
H21C H 0.3224 0.2332 0.0014 0.103 Uiso 1 1 calc R U . . .
C26 C 0.9034(19) 0.8018(15) 0.3427(12) 0.075(5) Uani 1 1 d . . . . .
H26A H 0.8518 0.8525 0.3717 0.113 Uiso 1 1 calc R U . . .
H26B H 0.9730 0.8318 0.3105 0.113 Uiso 1 1 calc R U . . .
H26C H 0.9634 0.7818 0.3888 0.113 Uiso 1 1 calc R U . . .
C24 C 0.682(2) 0.7350(18) 0.2018(12) 0.089(7) Uani 1 1 d . . . . .
H24A H 0.6068 0.6724 0.1600 0.133 Uiso 1 1 calc R U . . .
H24B H 0.7495 0.7655 0.1687 0.133 Uiso 1 1 calc R U . . .
H24C H 0.6277 0.7841 0.2299 0.133 Uiso 1 1 calc R U . . .
C16 C 0.079(2) -0.0944(16) 0.0971(13) 0.098(8) Uani 1 1 d . . . . .
H16A H 0.1754 -0.0472 0.0976 0.147 Uiso 1 1 calc R U . . .
H16B H 0.0318 -0.1415 0.0354 0.147 Uiso 1 1 calc R U . . .
H16C H 0.1023 -0.1340 0.1370 0.147 Uiso 1 1 calc R U . . .
C15 C -0.0262(18) -0.0367(12) 0.1282(11) 0.066(5) Uani 1 1 d . . . . .
H15A H -0.1303 -0.0845 0.1144 0.079 Uiso 1 1 calc R U . . .
H15B H -0.0344 0.0120 0.0945 0.079 Uiso 1 1 calc R U . . .
C19 C 0.444(2) 0.4330(15) 0.0970(9) 0.077(5) Uani 1 1 d . . . . .
H19A H 0.5545 0.4370 0.1144 0.115 Uiso 1 1 calc R U . . .
H19B H 0.4253 0.4984 0.1288 0.115 Uiso 1 1 calc R U . . .
H19C H 0.4129 0.4188 0.0317 0.115 Uiso 1 1 calc R U . . .
O10 O 0.1043(14) 0.5894(12) 0.0505(8) 0.090(4) Uani 1 1 d . . . . .
H10 H 0.1519 0.6103 0.1051 0.134 Uiso 1 1 calc R U . . .
O4W O 0.295(2) 0.8555(15) 0.3487(14) 0.113(5) Uani 1 1 d G . . . .
H4WA H 0.2261 0.8833 0.3701 0.169 Uiso 1 1 d G U . . .
H4WB H 0.3352 0.8951 0.3204 0.169 Uiso 1 1 d G U . . .
C28 C 0.203(2) 0.6195(16) -0.0006(12) 0.080(5) Uani 1 1 d . . . . .
H28A H 0.2597 0.6920 0.0291 0.121 Uiso 1 1 calc R U . . .
H28B H 0.1431 0.6102 -0.0609 0.121 Uiso 1 1 calc R U . . .
H28C H 0.2776 0.5775 -0.0062 0.121 Uiso 1 1 calc R U . . .
O5W O 0.7568(19) 0.1907(14) 0.4866(12) 0.121(6) Uani 1 1 d G . . . .
H5WA H 0.6769 0.2143 0.4753 0.181 Uiso 1 1 d G U . . .
H5WB H 0.8347 0.2366 0.4842 0.181 Uiso 1 1 d G U . . .
C17 C 0.4046(12) 0.3656(9) 0.2236(7) 0.029(2) Uiso 1 1 d . . . A 2
O6W O 0.5788(17) 0.9778(9) 0.3626(9) 0.138(7) Uani 1 1 d G . . . .
H6WA H 0.5501 1.0039 0.3211 0.207 Uiso 1 1 d G U . . .
H6WB H 0.6783 1.0051 0.3816 0.207 Uiso 1 1 d G U . . .
O3W O 0.2668(11) 0.6729(8) 0.2313(6) 0.066(3) Uani 1 1 d G . . . .
H3WA H 0.3568 0.6610 0.2443 0.099 Uiso 1 1 d G U . . .
H3WB H 0.2812 0.7372 0.2620 0.099 Uiso 1 1 d G U . . .

loop_
_atom_site_aniso_label
_atom_site_aniso_U_11
_atom_site_aniso_U_22
_atom_site_aniso_U_33
_atom_site_aniso_U_23
_atom_site_aniso_U_13
_atom_site_aniso_U_12
Tb1 0.0212(3) 0.0373(3) 0.0164(3) 0.0071(2) 0.00459(18) 0.0086(2)
Co1 0.0207(7) 0.0288(8) 0.0172(7) 0.0035(6) 0.0055(5) 0.0055(6)
O7 0.032(4) 0.041(5) 0.009(3) -0.003(3) 0.002(3) 0.011(4)
O3 0.016(3) 0.035(4) 0.015(3) 0.006(3) 0.002(3) 0.007(3)
O4 0.019(3) 0.033(4) 0.021(3) 0.010(3) 0.005(3) 0.008(3)
O6 0.026(4) 0.035(4) 0.016(3) -0.003(3) 0.001(3) 0.011(3)
O5 0.029(4) 0.040(5) 0.024(4) 0.009(3) 0.007(3) 0.012(4)
O1W 0.026(4) 0.042(5) 0.027(4) 0.013(3) 0.006(3) 0.011(4)
O8 0.028(4) 0.059(6) 0.033(4) 0.029(4) 0.018(3) 0.020(4)
O9 0.026(4) 0.048(5) 0.017(3) 0.013(3) -0.004(3) 0.012(4)
O1 0.045(5) 0.035(5) 0.035(4) 0.011(4) 0.025(4) 0.016(4)
N1 0.021(4) 0.024(5) 0.013(4) -0.001(3) -0.001(3) 0.003(4)
O2 0.051(5) 0.029(4) 0.036(5) -0.004(4) 0.016(4) 0.005(4)
N2 0.033(5) 0.028(5) 0.025(5) 0.007(4) 0.011(4) 0.006(4)
O2W 0.041(5) 0.135(11) 0.040(5) 0.027(6) 0.015(4) 0.051(7)
C9 0.021(5) 0.043(7) 0.033(6) 0.012(5) 0.011(4) 0.010(5)
C1 0.026(6) 0.053(8) 0.024(5) 0.009(5) 0.009(4) 0.018(5)
C22 0.030(6) 0.049(7) 0.021(5) 0.010(5) 0.008(4) 0.012(5)
C11 0.029(6) 0.045(7) 0.026(6) 0.019(5) -0.001(5) 0.003(5)
C8 0.014(5) 0.042(7) 0.024(5) 0.006(5) 0.003(4) 0.001(5)
C2 0.029(6) 0.043(7) 0.022(5) 0.000(5) -0.003(4) 0.011(5)
C6 0.022(5) 0.045(7) 0.025(5) 0.009(5) 0.007(4) 0.015(5)
C12 0.054(9) 0.056(9) 0.055(9) 0.017(7) 0.012(7) 0.017(7)
C3 0.039(7) 0.053(8) 0.022(6) 0.005(5) 0.008(5) 0.017(6)
C18 0.049(7) 0.029(6) 0.023(5) 0.005(5) 0.004(5) 0.011(5)
C4 0.044(7) 0.061(9) 0.036(7) 0.017(6) 0.021(6) 0.025(7)
C5 0.036(7) 0.049(8) 0.035(6) 0.016(6) 0.017(5) 0.013(6)
C13 0.039(7) 0.037(7) 0.050(8) -0.011(6) 0.011(6) -0.006(6)
C7 0.063(9) 0.048(8) 0.030(6) -0.001(6) 0.009(6) 0.024(7)
C10 0.030(7) 0.036(7) 0.080(10) 0.010(7) 0.014(7) 0.006(6)
C14 0.044(7) 0.037(7) 0.054(8) 0.008(6) 0.021(6) 0.002(6)
C25 0.056(10) 0.18(2) 0.062(10) 0.061(13) 0.043(8) 0.052(12)
C20 0.054(9) 0.087(12) 0.039(8) 0.015(8) -0.009(7) 0.018(9)
C23 0.046(8) 0.095(12) 0.043(8) 0.049(8) 0.022(6) 0.026(8)
C21 0.105(13) 0.075(11) 0.027(7) 0.004(7) 0.005(8) 0.054(10)
C26 0.059(10) 0.107(15) 0.071(11) 0.058(11) 0.021(9) 0.005(10)
C24 0.084(13) 0.16(2) 0.076(12) 0.099(14) 0.039(10) 0.053(13)
C16 0.052(10) 0.098(15) 0.085(13) -0.045(11) 0.007(9) 0.007(10)
C15 0.053(9) 0.039(8) 0.075(11) -0.015(7) 0.015(8) -0.005(7)
C19 0.113(15) 0.100(14) 0.028(7) 0.035(8) 0.028(8) 0.021(12)
O10 0.066(8) 0.132(12) 0.049(7) 0.034(8) -0.011(6) -0.008(8)
O4W 0.083(11) 0.134(15) 0.134(15) 0.065(12) 0.020(9) 0.030(10)
C28 0.077(12) 0.093(14) 0.060(10) 0.017(10) 0.023(9) 0.002(11)
O5W 0.105(11) 0.164(17) 0.094(10) 0.041(11) -0.019(10) 0.076(12)
O6W 0.139(15) 0.21(2) 0.118(13) 0.108(14) 0.049(11) 0.067(15)
O3W 0.050(6) 0.107(9) 0.048(6) 0.037(6) 0.001(5) 0.029(6)

loop_
_atom_type_symbol
_atom_type_description
_atom_type_scat_dispersion_real
_atom_type_scat_dispersion_imag
_atom_type_scat_source
C C 0.0033 0.0016 'International Tables Vol C Tables 4.2.6.8 and 6.1.1.4'
H H 0.0000 0.0000 'International Tables Vol C Tables 4.2.6.8 and 6.1.1.4'
N N 0.0061 0.0033 'International Tables Vol C Tables 4.2.6.8 and 6.1.1.4'
O O 0.0106 0.0060 'International Tables Vol C Tables 4.2.6.8 and 6.1.1.4'
Co Co 0.3494 0.9721 'International Tables Vol C Tables 4.2.6.8 and 6.1.1.4'
Tb Tb -0.1723 4.1537 'International Tables Vol C Tables 4.2.6.8 and 6.1.1.4'

loop_
_geom_angle_atom_site_label_1
_geom_angle_atom_site_label_2
_geom_angle_atom_site_label_3
_geom_angle
_geom_angle_site_symmetry_1
_geom_angle_site_symmetry_3
_geom_angle_publ_flag
O7 Tb1 O5 146.1(3) . 2_666 ?
O7 Tb1 O1W 78.8(3) . . ?
O5 Tb1 O1W 86.3(3) 2_666 . ?
O7 Tb1 O8 77.8(3) . . ?
O5 Tb1 O8 88.7(3) 2_666 . ?
O1W Tb1 O8 128.9(2) . . ?
O7 Tb1 O3 83.8(2) . . ?
O5 Tb1 O3 123.4(2) 2_666 . ?
O1W Tb1 O3 144.0(3) . . ?
O8 Tb1 O3 76.3(2) . . ?
O7 Tb1 O3 129.2(3) . 2_666 ?
O5 Tb1 O3 75.5(3) 2_666 2_666 ?
O1W Tb1 O3 77.7(2) . 2_666 ?
O8 Tb1 O3 148.6(2) . 2_666 ?
O3 Tb1 O3 89.8(2) . 2_666 ?
O7 Tb1 O9 69.8(3) . . ?
O5 Tb1 O9 77.1(3) 2_666 . ?
O1W Tb1 O9 76.5(2) . . ?
O8 Tb1 O9 52.9(2) . . ?
O3 Tb1 O9 126.0(2) . . ?
O3 Tb1 O9 143.3(2) 2_666 . ?
O7 Tb1 O4 143.2(2) . 2_666 ?
O5 Tb1 O4 64.6(2) 2_666 2_666 ?
O1W Tb1 O4 134.9(2) . 2_666 ?
O8 Tb1 O4 86.2(2) . 2_666 ?
O3 Tb1 O4 60.2(2) . 2_666 ?
O3 Tb1 O4 62.6(2) 2_666 2_666 ?
O9 Tb1 O4 124.4(2) . 2_666 ?
O7 Tb1 O4 72.7(3) . . ?
O5 Tb1 O4 135.4(2) 2_666 . ?
O1W Tb1 O4 82.2(2) . . ?
O8 Tb1 O4 131.1(3) . . ?
O3 Tb1 O4 62.6(2) . . ?
O3 Tb1 O4 59.9(2) 2_666 . ?
O9 Tb1 O4 139.7(2) . . ?
O4 Tb1 O4 94.8(2) 2_666 . ?
O7 Tb1 C22 70.3(3) . . ?
O5 Tb1 C22 83.5(3) 2_666 . ?
O1W Tb1 C22 102.3(3) . . ?
O8 Tb1 C22 26.8(3) . . ?
O3 Tb1 C22 101.1(3) . . ?
O3 Tb1 C22 159.0(3) 2_666 . ?
O9 Tb1 C22 26.2(3) . . ?
O4 Tb1 C22 107.4(3) 2_666 . ?
O4 Tb1 C22 141.0(3) . . ?
O7 Tb1 Co1 176.39(18) . 2_666 ?
O5 Tb1 Co1 34.17(17) 2_666 2_666 ?
O1W Tb1 Co1 104.53(19) . 2_666 ?
O8 Tb1 Co1 98.9(2) . 2_666 ?
O3 Tb1 Co1 94.14(16) . 2_666 ?
O3 Tb1 Co1 53.53(17) 2_666 2_666 ?
O9 Tb1 Co1 109.33(19) . 2_666 ?
O4 Tb1 Co1 34.23(16) 2_666 2_666 ?
O4 Tb1 Co1 108.92(16) . 2_666 ?
C22 Tb1 Co1 107.3(2) . 2_666 ?
O7 Tb1 Tb1 111.8(2) . 2_666 ?
O5 Tb1 Tb1 102.11(18) 2_666 2_666 ?
O1W Tb1 Tb1 114.80(18) . 2_666 ?
O8 Tb1 Tb1 115.94(17) . 2_666 ?
O3 Tb1 Tb1 45.02(16) . 2_666 ?
O3 Tb1 Tb1 44.73(16) 2_666 2_666 ?
O9 Tb1 Tb1 168.67(16) . 2_666 ?
O4 Tb1 Tb1 47.48(17) 2_666 2_666 ?
O4 Tb1 Tb1 47.28(15) . 2_666 ?
C22 Tb1 Tb1 142.7(2) . 2_666 ?
Co1 Tb1 Tb1 68.30(7) 2_666 2_666 ?
N1 Co1 O1 90.8(4) . . ?
N1 Co1 O4 88.7(3) . . ?
O1 Co1 O4 178.5(3) . . ?
N1 Co1 O5 89.1(3) . . ?
O1 Co1 O5 91.2(3) . . ?
O4 Co1 O5 87.4(3) . . ?
N1 Co1 O6 93.2(3) . . ?
O1 Co1 O6 89.0(3) . . ?
O4 Co1 O6 92.4(3) . . ?
O5 Co1 O6 177.7(3) . . ?
N1 Co1 N2 175.2(3) . . ?
O1 Co1 N2 90.4(4) . . ?
O4 Co1 N2 89.9(3) . . ?
O5 Co1 N2 86.3(3) . . ?
O6 Co1 N2 91.4(3) . . ?
N1 Co1 Tb1 70.3(2) . 2_666 ?
O1 Co1 Tb1 129.6(3) . 2_666 ?
O4 Co1 Tb1 48.9(2) . 2_666 ?
O5 Co1 Tb1 44.4(2) . 2_666 ?
O6 Co1 Tb1 136.4(2) . 2_666 ?
N2 Co1 Tb1 105.4(3) . 2_666 ?
C17 O7 Tb1 145.5(7) . . ?
N1 O3 Tb1 110.8(5) . . ?
N1 O3 Tb1 114.3(5) . 2_666 ?
Tb1 O3 Tb1 90.2(2) . 2_666 ?
C9 O4 Co1 106.4(6) . . ?
C9 O4 Tb1 126.4(6) . 2_666 ?
Co1 O4 Tb1 96.9(3) . 2_666 ?
C9 O4 Tb1 121.9(6) . . ?
Co1 O4 Tb1 117.4(3) . . ?
Tb1 O4 Tb1 85.2(2) 2_666 . ?
C17 O6 Co1 127.0(7) . . ?
C11 O5 Co1 110.1(6) . . ?
C11 O5 Tb1 126.7(7) . 2_666 ?
Co1 O5 Tb1 101.5(3) . 2_666 ?
Tb1 O1W H1WA 109.3 . . ?
Tb1 O1W H1WB 109.4 . . ?
H1WA O1W H1WB 104.5 . . ?
C22 O8 Tb1 95.9(6) . . ?
C22 O9 Tb1 92.3(6) . . ?
C1 O1 Co1 116.5(7) . . ?
C8 N1 O3 118.0(8) . . ?
C8 N1 Co1 126.3(7) . . ?
O3 N1 Co1 115.5(6) . . ?
C2 O2 C7 118.8(10) . . ?
C10 N2 C13 111.9(10) . . ?
C10 N2 C12 113.5(10) . . ?
C13 N2 C12 109.4(10) . . ?
C10 N2 Co1 104.6(7) . . ?
C13 N2 Co1 112.9(7) . . ?
C12 N2 Co1 104.4(8) . . ?
H2WA O2W H2WB 104.5 . . ?
O4 C9 C10 111.2(9) . . ?
O4 C9 H9A 109.4 . . ?
C10 C9 H9A 109.4 . . ?
O4 C9 H9B 109.4 . . ?
C10 C9 H9B 109.4 . . ?
H9A C9 H9B 108.0 . . ?
O1 C1 C2 117.3(11) . . ?
O1 C1 C6 124.5(10) . . ?
C2 C1 C6 118.1(10) . . ?
O9 C22 O8 118.5(10) . . ?
O9 C22 C23 120.7(10) . . ?
O8 C22 C23 120.7(10) . . ?
O9 C22 Tb1 61.5(6) . . ?
O8 C22 Tb1 57.3(5) . . ?
C23 C22 Tb1 175.1(10) . . ?
O5 C11 C12 115.8(9) . . ?
O5 C11 H11A 108.3 . . ?
C12 C11 H11A 108.3 . . ?
O5 C11 H11B 108.3 . . ?
C12 C11 H11B 108.3 . . ?
H11A C11 H11B 107.4 . . ?
N1 C8 C6 122.2(10) . . ?
N1 C8 H8 118.9 . . ?
C6 C8 H8 118.9 . . ?
O2 C2 C3 124.4(11) . . ?
O2 C2 C1 115.3(10) . . ?
C3 C2 C1 120.2(12) . . ?
C5 C6 C1 120.2(11) . . ?
C5 C6 C8 120.8(11) . . ?
C1 C6 C8 119.0(10) . . ?
N2 C12 C11 107.3(11) . . ?
N2 C12 H12A 110.3 . . ?
C11 C12 H12A 110.3 . . ?
N2 C12 H12B 110.3 . . ?
C11 C12 H12B 110.3 . . ?
H12A C12 H12B 108.5 . . ?
C2 C3 C4 119.5(11) . . ?
C2 C3 H3 120.2 . . ?
C4 C3 H3 120.2 . . ?
C20 C18 C21 107.9(12) . . ?
C20 C18 C19 108.6(12) . . ?
C21 C18 C19 112.1(13) . . ?
C20 C18 C17 106.9(10) . . ?
C21 C18 C17 111.4(10) . . ?
C19 C18 C17 109.8(10) . . ?
C5 C4 C3 120.6(11) . . ?
C5 C4 H4 119.7 . . ?
C3 C4 H4 119.7 . . ?
C4 C5 C6 121.1(12) . . ?
C4 C5 H5 119.4 . . ?
C6 C5 H5 119.4 . . ?
N2 C13 C14 116.1(11) . . ?
N2 C13 H13A 108.3 . . ?
C14 C13 H13A 108.3 . . ?
N2 C13 H13B 108.3 . . ?
C14 C13 H13B 108.3 . . ?
H13A C13 H13B 107.4 . . ?
O2 C7 H7C 109.5 . . ?
O2 C7 H7D 109.5 . . ?
H7C C7 H7D 109.5 . . ?
O2 C7 H7E 109.5 . . ?
H7C C7 H7E 109.5 . . ?
H7D C7 H7E 109.5 . . ?
C9 C10 N2 111.4(10) . . ?
C9 C10 H10A 109.4 . . ?
N2 C10 H10A 109.4 . . ?
C9 C10 H10B 109.3 . . ?
N2 C10 H10B 109.3 . . ?
H10A C10 H10B 108.0 . . ?
C13 C14 C15 109.5(11) . . ?
C13 C14 H14A 109.8 . . ?
C15 C14 H14A 109.8 . . ?
C13 C14 H14B 109.8 . . ?
C15 C14 H14B 109.8 . . ?
H14A C14 H14B 108.2 . . ?
C23 C25 H25A 109.5 . . ?
C23 C25 H25B 109.5 . . ?
H25A C25 H25B 109.5 . . ?
C23 C25 H25C 109.5 . . ?
H25A C25 H25C 109.5 . . ?
H25B C25 H25C 109.5 . . ?
C18 C20 H20A 109.5 . . ?
C18 C20 H20B 109.5 . . ?
H20A C20 H20B 109.5 . . ?
C18 C20 H20C 109.5 . . ?
H20A C20 H20C 109.5 . . ?
H20B C20 H20C 109.5 . . ?
C25 C23 C22 108.7(13) . . ?
C25 C23 C26 110.4(14) . . ?
C22 C23 C26 107.1(11) . . ?
C25 C23 C24 108.6(13) . . ?
C22 C23 C24 110.0(11) . . ?
C26 C23 C24 111.9(15) . . ?
C18 C21 H21A 109.5 . . ?
C18 C21 H21B 109.5 . . ?
H21A C21 H21B 109.5 . . ?
C18 C21 H21C 109.5 . . ?
H21A C21 H21C 109.5 . . ?
H21B C21 H21C 109.5 . . ?
C23 C26 H26A 109.5 . . ?
C23 C26 H26B 109.5 . . ?
H26A C26 H26B 109.5 . . ?
C23 C26 H26C 109.5 . . ?
H26A C26 H26C 109.5 . . ?
H26B C26 H26C 109.5 . . ?
C23 C24 H24A 109.5 . . ?
C23 C24 H24B 109.5 . . ?
H24A C24 H24B 109.5 . . ?
C23 C24 H24C 109.5 . . ?
H24A C24 H24C 109.5 . . ?
H24B C24 H24C 109.5 . . ?
C15 C16 H16A 109.5 . . ?
C15 C16 H16B 109.5 . . ?
H16A C16 H16B 109.5 . . ?
C15 C16 H16C 109.5 . . ?
H16A C16 H16C 109.5 . . ?
H16B C16 H16C 109.5 . . ?
C16 C15 C14 113.6(14) . . ?
C16 C15 H15A 108.8 . . ?
C14 C15 H15A 108.8 . . ?
C16 C15 H15B 108.9 . . ?
C14 C15 H15B 108.9 . . ?
H15A C15 H15B 107.7 . . ?
C18 C19 H19A 109.5 . . ?
C18 C19 H19B 109.5 . . ?
H19A C19 H19B 109.5 . . ?
C18 C19 H19C 109.5 . . ?
H19A C19 H19C 109.5 . . ?
H19B C19 H19C 109.5 . . ?
C28 O10 H10 109.5 . . ?
H4WA O4W H4WB 104.5 . . ?
O10 C28 H28A 109.5 . . ?
O10 C28 H28B 109.5 . . ?
H28A C28 H28B 109.5 . . ?
O10 C28 H28C 109.5 . . ?
H28A C28 H28C 109.5 . . ?
H28B C28 H28C 109.5 . . ?
H5WA O5W H5WB 104.5 . . ?
O7 C17 O6 125.1(10) . . ?
O7 C17 C18 119.6(10) . . ?
O6 C17 C18 115.2(9) . . ?
H6WA O6W H6WB 104.5 . . ?
H3WA O3W H3WB 104.5 . . ?

loop_
_geom_bond_atom_site_label_1
_geom_bond_atom_site_label_2
_geom_bond_distance
_geom_bond_site_symmetry_2
_geom_bond_publ_flag
Tb1 O7 2.324(7) . ?
Tb1 O5 2.381(8) 2_666 ?
Tb1 O1W 2.386(7) . ?
Tb1 O8 2.401(7) . ?
Tb1 O3 2.418(7) . ?
Tb1 O3 2.431(7) 2_666 ?
Tb1 O9 2.496(7) . ?
Tb1 O4 2.533(7) 2_666 ?
Tb1 O4 2.541(7) . ?
Tb1 C22 2.838(12) . ?
Tb1 Co1 3.338(3) 2_666 ?
Tb1 Tb1 3.436(2) 2_666 ?
Co1 N1 1.855(8) . ?
Co1 O1 1.883(8) . ?
Co1 O4 1.891(7) . ?
Co1 O5 1.913(7) . ?
Co1 O6 1.913(7) . ?
Co1 N2 1.987(9) . ?
Co1 Tb1 3.337(3) 2_666 ?
O7 C17 1.243(13) . ?
O3 N1 1.345(10) . ?
O3 Tb1 2.431(7) 2_666 ?
O4 C9 1.433(12) . ?
O4 Tb1 2.533(7) 2_666 ?
O6 C17 1.302(13) . ?
O5 C11 1.418(14) . ?
O5 Tb1 2.381(8) 2_666 ?
O1W H1WA 0.8709 . ?
O1W H1WB 0.8708 . ?
O8 C22 1.285(13) . ?
O9 C22 1.254(13) . ?
O1 C1 1.319(13) . ?
N1 C8 1.282(13) . ?
O2 C2 1.362(15) . ?
O2 C7 1.411(14) . ?
N2 C10 1.482(15) . ?
N2 C13 1.490(15) . ?
N2 C12 1.495(17) . ?
O2W H2WA 0.8700 . ?
O2W H2WB 0.8702 . ?
C9 C10 1.478(17) . ?
C9 H9A 0.9900 . ?
C9 H9B 0.9900 . ?
C1 C2 1.413(16) . ?
C1 C6 1.428(17) . ?
C22 C23 1.511(17) . ?
C11 C12 1.518(17) . ?
C11 H11A 0.9900 . ?
C11 H11B 0.9900 . ?
C8 C6 1.441(15) . ?
C8 H8 0.9500 . ?
C2 C3 1.394(17) . ?
C6 C5 1.377(15) . ?
C12 H12A 0.9900 . ?
C12 H12B 0.9900 . ?
C3 C4 1.407(19) . ?
C3 H3 0.9500 . ?
C18 C20 1.508(19) . ?
C18 C21 1.516(17) . ?
C18 C19 1.52(2) . ?
C18 C17 1.537(15) . ?
C4 C5 1.363(18) . ?
C4 H4 0.9500 . ?
C5 H5 0.9500 . ?
C13 C14 1.520(17) . ?
C13 H13A 0.9900 . ?
C13 H13B 0.9900 . ?
C7 H7C 0.9800 . ?
C7 H7D 0.9800 . ?
C7 H7E 0.9800 . ?
C10 H10A 0.9900 . ?
C10 H10B 0.9900 . ?
C14 C15 1.555(19) . ?
C14 H14A 0.9900 . ?
C14 H14B 0.9900 . ?
C25 C23 1.51(2) . ?
C25 H25A 0.9800 . ?
C25 H25B 0.9800 . ?
C25 H25C 0.9800 . ?
C20 H20A 0.9800 . ?
C20 H20B 0.9800 . ?
C20 H20C 0.9800 . ?
C23 C26 1.51(2) . ?
C23 C24 1.557(18) . ?
C21 H21A 0.9800 . ?
C21 H21B 0.9800 . ?
C21 H21C 0.9800 . ?
C26 H26A 0.9800 . ?
C26 H26B 0.9800 . ?
C26 H26C 0.9800 . ?
C24 H24A 0.9800 . ?
C24 H24B 0.9800 . ?
C24 H24C 0.9800 . ?
C16 C15 1.44(2) . ?
C16 H16A 0.9800 . ?
C16 H16B 0.9800 . ?
C16 H16C 0.9800 . ?
C15 H15A 0.9900 . ?
C15 H15B 0.9900 . ?
C19 H19A 0.9800 . ?
C19 H19B 0.9800 . ?
C19 H19C 0.9800 . ?
O10 C28 1.39(2) . ?
O10 H10 0.8400 . ?
O4W H4WA 0.8700 . ?
O4W H4WB 0.8701 . ?
C28 H28A 0.9800 . ?
C28 H28B 0.9800 . ?
C28 H28C 0.9800 . ?
O5W H5WA 0.8700 . ?
O5W H5WB 0.8700 . ?
O6W H6WA 0.8701 . ?
O6W H6WB 0.8699 . ?
O3W H3WA 0.8700 . ?
O3W H3WB 0.8699 . ?
